data_7021845
loop_
_publ_author_name
'Chandrasekhar, Vadapalli'
'Chakraborty, Amit'
'Sa\~nudo, E Carolina'

_publ_section_title
;
 Ferrocene-based compartmental ligand for the assembly of neutral
 Zn(II)/Ln(III) heterometallic complexes.
;
_journal_issue 37
_journal_name_full 'Dalton transactions (Cambridge, England : 2003)'
_journal_page_first 13436
_journal_page_last 13443
_journal_paper_doi 10.1039/c3dt51432c
_journal_volume 42
_journal_year 2013
_chemical_formula_moiety 'C67 H64 Cl9 Fe2 Gd2 N12 O24 Zn2'
_chemical_formula_sum 'C67 H64 Cl9 Fe2 Gd2 N12 O24 Zn2'
_chemical_formula_weight 2297.33
_chemical_name_systematic
; 
 ? 
;
_space_group_IT_number 15
_symmetry_cell_setting monoclinic
_symmetry_space_group_name_Hall '-C 2yc'
_symmetry_space_group_name_H-M 'C 1 2/c 1'
_atom_sites_solution_hydrogens geom
_atom_sites_solution_primary direct
_atom_sites_solution_secondary difmap
_audit_creation_method SHELXL-97
_cell_angle_alpha 90.000(5)
_cell_angle_beta 99.668(5)
_cell_angle_gamma 90.000(5)
_cell_formula_units_Z 4
_cell_length_a 30.028(5)
_cell_length_b 18.689(5)
_cell_length_c 14.781(5)
_cell_measurement_reflns_used 9434
_cell_measurement_temperature 100(2)
_cell_measurement_theta_max 28.31
_cell_measurement_theta_min 2.58
_cell_volume 8177(4)
_computing_cell_refinement 'Bruker SAINT'
_computing_data_collection 'Bruker APEX2'
_computing_data_reduction 'Bruker SAINT'
_computing_molecular_graphics 'Bruker SHELXTL'
_computing_publication_material 'Bruker SHELXTL'
_computing_structure_refinement 'SHELXL-97 (Sheldrick, 1997)'
_computing_structure_solution 'SHELXS-97 (Sheldrick, 1990)'
_diffrn_ambient_temperature 100(2)
_diffrn_measured_fraction_theta_full 0.940
_diffrn_measured_fraction_theta_max 0.940
_diffrn_measurement_device_type 'Bruker APEX-II CCD'
_diffrn_measurement_method '\f and \w scans'
_diffrn_radiation_monochromator graphite
_diffrn_radiation_source 'fine-focus sealed tube'
_diffrn_radiation_type MoK\a
_diffrn_radiation_wavelength 0.71069
_diffrn_reflns_av_R_equivalents 0.0337
_diffrn_reflns_av_sigmaI/netI 0.0478
_diffrn_reflns_limit_h_max 31
_diffrn_reflns_limit_h_min -35
_diffrn_reflns_limit_k_max 22
_diffrn_reflns_limit_k_min -14
_diffrn_reflns_limit_l_max 17
_diffrn_reflns_limit_l_min -17
_diffrn_reflns_number 16438
_diffrn_reflns_theta_full 25.02
_diffrn_reflns_theta_max 25.02
_diffrn_reflns_theta_min 4.13
_diffrn_standards_number 0
_exptl_absorpt_coefficient_mu 2.897
_exptl_absorpt_correction_T_max 0.7457
_exptl_absorpt_correction_T_min 0.6005
_exptl_absorpt_correction_type empirical
_exptl_absorpt_process_details sadabs
_exptl_crystal_colour orange
_exptl_crystal_density_diffrn 1.866
_exptl_crystal_density_method 'not measured'
_exptl_crystal_description block
_exptl_crystal_F_000 4540
_exptl_crystal_size_max 0.11
_exptl_crystal_size_mid 0.10
_exptl_crystal_size_min 0.09
_refine_diff_density_max 2.706
_refine_diff_density_min -2.236
_refine_diff_density_rms 0.169
_refine_ls_extinction_method none
_refine_ls_goodness_of_fit_ref 1.216
_refine_ls_hydrogen_treatment constr
_refine_ls_matrix_type full
_refine_ls_number_parameters 542
_refine_ls_number_reflns 6802
_refine_ls_number_restraints 0
_refine_ls_restrained_S_all 1.216
_refine_ls_R_factor_all 0.0700
_refine_ls_R_factor_gt 0.0614
_refine_ls_shift/su_max 0.002
_refine_ls_shift/su_mean 0.000
_refine_ls_structure_factor_coef Fsqd
_refine_ls_weighting_details 'calc w=1/[\s^2^(Fo^2^)+(0.0000P)^2^+238.5352P] where P=(Fo^2^+2Fc^2^)/3'
_refine_ls_weighting_scheme calc
_refine_ls_wR_factor_gt 0.1310
_refine_ls_wR_factor_ref 0.1363
_reflns_number_gt 6093
_reflns_number_total 6802
_reflns_threshold_expression >2sigma(I)
_cod_data_source_file c3dt51432c.txt
_cod_data_source_block Zn-Gd
_cod_depositor_comments
;
The following automatic conversions were performed:

'_symmetry_cell_setting' value 'Monoclinic' changed to 'monoclinic'
according to /home/saulius/struct/CIF-dictionaries/cif_core.dic
dictionary named 'cif_core.dic' version 2.4.2 from 2011-04-26.

Automatic conversion script
Id: cif_fix_values 1891 2012-01-12 08:04:46Z andrius 
;
_cod_original_sg_symbol_H-M C2/c
_cod_database_code 7021845

loop_
_symmetry_equiv_pos_as_xyz
'x, y, z'
'-x, y, -z+1/2'
'x+1/2, y+1/2, z'
'-x+1/2, y+1/2, -z+1/2'
'-x, -y, -z'
'x, -y, z-1/2'
'-x+1/2, -y+1/2, -z'
'x+1/2, -y+1/2, z-1/2'

loop_
_atom_site_label
_atom_site_type_symbol
_atom_site_fract_x
_atom_site_fract_y
_atom_site_fract_z
_atom_site_U_iso_or_equiv
_atom_site_adp_type
_atom_site_occupancy
_atom_site_symmetry_multiplicity
_atom_site_calc_flag
_atom_site_refinement_flags
Gd1 Gd 0.127080(12) 0.23504(2) 0.62764(3) 0.01652(13) Uani 1 1 d .
Zn1 Zn 0.23954(3) 0.26084(5) 0.72977(6) 0.0153(2) Uani 1 1 d .
Fe1 Fe 0.42595(4) 0.33650(6) 0.92396(8) 0.0196(3) Uani 1 1 d .
O4 O 0.10740(17) 0.1327(3) 0.7257(4) 0.0205(12) Uani 1 1 d .
Cl2 Cl 0.41712(19) -0.0458(2) 0.4726(3) 0.1003(16) Uani 1 1 d .
O7 O 0.13646(17) 0.1217(3) 0.5392(4) 0.0179(12) Uani 1 1 d .
O9 O 0.06885(18) 0.1659(3) 0.5250(4) 0.0222(12) Uani 1 1 d .
O2 O 0.13497(18) 0.2732(3) 0.4648(4) 0.0221(12) Uani 1 1 d .
Cl1 Cl 0.3813(2) -0.0275(2) 0.2879(3) 0.120(2) Uani 1 1 d .
O10 O 0.05464(19) 0.2604(3) 0.6755(4) 0.0267(13) Uani 1 1 d .
Cl3 Cl 0.3340(2) 0.0308(2) 0.4226(8) 0.225(5) Uani 1 1 d .
O1 O 0.19918(17) 0.2751(3) 0.6055(3) 0.0173(11) Uani 1 1 d .
O3 O 0.18824(17) 0.1847(3) 0.7280(4) 0.0167(11) Uani 1 1 d .
O8 O 0.0816(2) 0.0754(3) 0.4394(4) 0.0285(14) Uani 1 1 d .
O11 O 0.07705(19) 0.3336(3) 0.5763(4) 0.0247(13) Uani 1 1 d .
O6 O 0.14335(19) 0.3201(3) 0.7447(4) 0.0271(14) Uani 1 1 d .
C28 C 0.1418(3) 0.1020(4) 0.7878(5) 0.0158(16) Uani 1 1 d .
O5 O 0.21486(17) 0.3272(3) 0.8147(4) 0.0198(12) Uani 1 1 d .
N1 N 0.3344(2) 0.3334(4) 0.7315(4) 0.0176(14) Uani 1 1 d .
C10 C 0.3874(3) 0.2529(4) 0.9531(6) 0.0186(17) Uani 1 1 d .
C16 C 0.2476(3) 0.3455(4) 0.5264(5) 0.0181(17) Uani 1 1 d .
N4 N 0.2794(2) 0.1936(3) 0.8246(4) 0.0151(13) Uani 1 1 d .
N3 N 0.3265(2) 0.2051(3) 0.8501(4) 0.0153(13) Uani 1 1 d .
N6 N 0.0497(3) 0.3183(4) 0.6291(6) 0.037(2) Uani 1 1 d .
C2 C 0.3863(3) 0.4007(4) 0.8310(6) 0.0202(17) Uani 1 1 d .
C20 C 0.1732(3) 0.3117(4) 0.4541(6) 0.0194(17) Uani 1 1 d .
C17 C 0.2527(3) 0.3831(4) 0.4468(6) 0.0224(18) Uani 1 1 d .
H17 H 0.2796 0.4070 0.4441 0.027 Uiso 1 1 calc R
C29 C 0.0630(3) 0.1030(5) 0.7230(6) 0.0238(18) Uani 1 1 d .
H29A H 0.0638 0.0525 0.7114 0.036 Uiso 1 1 calc R
H29B H 0.0422 0.1256 0.6750 0.036 Uiso 1 1 calc R
H29C H 0.0533 0.1110 0.7809 0.036 Uiso 1 1 calc R
C22 C 0.0975(3) 0.2800(5) 0.3901(6) 0.031(2) Uani 1 1 d .
H22A H 0.0896 0.3295 0.3810 0.047 Uiso 1 1 calc R
H22B H 0.0720 0.2539 0.4044 0.047 Uiso 1 1 calc R
H22C H 0.1059 0.2610 0.3350 0.047 Uiso 1 1 calc R
C24 C 0.2215(3) 0.1073(4) 0.8509(5) 0.0161(16) Uani 1 1 d .
C25 C 0.2140(3) 0.0506(4) 0.9092(6) 0.0200(17) Uani 1 1 d .
H25 H 0.2384 0.0325 0.9500 0.024 Uiso 1 1 calc R
C13 C 0.3384(3) 0.2449(4) 0.9223(5) 0.0165(16) Uani 1 1 d .
C26 C 0.1725(3) 0.0215(4) 0.9081(5) 0.0183(17) Uani 1 1 d .
H26 H 0.1686 -0.0155 0.9482 0.022 Uiso 1 1 calc R
C27 C 0.1359(3) 0.0474(4) 0.8464(6) 0.0228(18) Uani 1 1 d .
H27 H 0.1074 0.0276 0.8450 0.027 Uiso 1 1 calc R
C18 C 0.2185(3) 0.3852(4) 0.3732(6) 0.0242(19) Uani 1 1 d .
H18 H 0.2221 0.4112 0.3213 0.029 Uiso 1 1 calc R
C19 C 0.1780(3) 0.3483(5) 0.3754(6) 0.0242(19) Uani 1 1 d .
H19 H 0.1550 0.3486 0.3249 0.029 Uiso 1 1 calc R
C32 C 0.3847(4) 0.0132(6) 0.3913(9) 0.060(4) Uani 1 1 d .
H32 H 0.4013 0.0583 0.3899 0.073 Uiso 1 1 calc R
N5 N 0.0955(2) 0.1196(4) 0.4992(5) 0.0210(15) Uani 1 1 d .
C21 C 0.2074(3) 0.3106(4) 0.5315(5) 0.0166(16) Uani 1 1 d .
C5 C 0.4493(3) 0.4399(5) 0.9322(6) 0.029(2) Uani 1 1 d .
H5 H 0.4684 0.4618 0.9852 0.035 Uiso 1 1 calc R
C30 C 0.1736(3) 0.3425(4) 0.8064(5) 0.0208(18) Uani 1 1 d .
N2 N 0.2892(2) 0.3233(3) 0.6819(4) 0.0149(13) Uani 1 1 d .
C46 C 0.1845(3) 0.1329(4) 0.7873(5) 0.0175(16) Uani 1 1 d .
C6 C 0.4088(3) 0.2869(4) 1.0364(6) 0.0230(18) Uani 1 1 d .
H6 H 0.3931 0.3093 1.0822 0.028 Uiso 1 1 calc R
O12 O 0.0138(4) 0.3663(5) 0.6391(8) 0.088(3) Uani 1 1 d .
C12 C 0.3033(3) 0.4357(4) 0.8103(5) 0.0184(17) Uani 1 1 d .
H12A H 0.3045 0.4801 0.7782 0.028 Uiso 1 1 calc R
H12B H 0.3080 0.4446 0.8752 0.028 Uiso 1 1 calc R
H12C H 0.2743 0.4138 0.7917 0.028 Uiso 1 1 calc R
C3 C 0.4262(3) 0.3794(5) 0.7968(6) 0.027(2) Uani 1 1 d .
H3 H 0.4270 0.3524 0.7403 0.032 Uiso 1 1 calc R
C31 C 0.1589(3) 0.3903(5) 0.8788(6) 0.033(2) Uani 1 1 d .
H31A H 0.1831 0.4225 0.9022 0.050 Uiso 1 1 calc R
H31B H 0.1517 0.3615 0.9280 0.050 Uiso 1 1 calc R
H31C H 0.1328 0.4174 0.8520 0.050 Uiso 1 1 calc R
C1 C 0.4014(3) 0.4396(4) 0.9146(6) 0.0233(18) Uani 1 1 d .
H1 H 0.3818 0.4607 0.9541 0.028 Uiso 1 1 calc R
C15 C 0.2864(3) 0.3465(4) 0.5990(5) 0.0182(17) Uani 1 1 d .
H15 H 0.3127 0.3663 0.5840 0.022 Uiso 1 1 calc R
C4 C 0.4645(3) 0.4032(5) 0.8598(6) 0.029(2) Uani 1 1 d .
H4 H 0.4961 0.3953 0.8539 0.035 Uiso 1 1 calc R
C11 C 0.3395(3) 0.3869(4) 0.7883(6) 0.0200(17) Uani 1 1 d .
C23 C 0.2663(3) 0.1377(4) 0.8626(5) 0.0145(16) Uani 1 1 d .
H23 H 0.2884 0.1136 0.9028 0.017 Uiso 1 1 calc R
C9 C 0.4224(3) 0.2284(5) 0.9071(6) 0.0248(18) Uani 1 1 d .
H9 H 0.4182 0.2031 0.8482 0.030 Uiso 1 1 calc R
C14 C 0.3069(3) 0.2819(4) 0.9743(5) 0.0164(16) Uani 1 1 d .
H14A H 0.2786 0.2899 0.9347 0.025 Uiso 1 1 calc R
H14B H 0.3196 0.3270 0.9965 0.025 Uiso 1 1 calc R
H14C H 0.3021 0.2528 1.0253 0.025 Uiso 1 1 calc R
C8 C 0.4645(3) 0.2473(4) 0.9605(6) 0.0247(19) Uani 1 1 d .
H8 H 0.4944 0.2375 0.9451 0.030 Uiso 1 1 calc R
C7 C 0.4556(3) 0.2838(5) 1.0403(6) 0.0258(19) Uani 1 1 d .
H7 H 0.4783 0.3037 1.0891 0.031 Uiso 1 1 calc R
Cl4 Cl 0.0000 0.3165(2) 0.2500 0.0363(8) Uani 1 2 d S
Cl5 Cl 0.02410(14) 0.4480(2) 0.3440(3) 0.0975(16) Uani 1 1 d .
C33 C 0.0169(7) 0.4018(11) 0.2255(13) 0.037(5) Uani 0.50 1 d P

loop_
_atom_site_aniso_label
_atom_site_aniso_U_11
_atom_site_aniso_U_22
_atom_site_aniso_U_33
_atom_site_aniso_U_23
_atom_site_aniso_U_13
_atom_site_aniso_U_12
Gd1 0.0114(2) 0.0176(2) 0.0194(2) -0.00176(16) -0.00077(14) 0.00050(15)
Zn1 0.0127(4) 0.0171(4) 0.0152(4) 0.0011(4) 0.0003(3) -0.0008(3)
Fe1 0.0123(6) 0.0232(6) 0.0224(6) -0.0002(5) 0.0007(5) -0.0025(5)
O4 0.009(3) 0.023(3) 0.029(3) 0.000(2) 0.001(2) 0.000(2)
Cl2 0.165(5) 0.088(3) 0.048(2) 0.0017(19) 0.020(2) -0.043(3)
O7 0.008(3) 0.025(3) 0.019(3) -0.001(2) -0.001(2) 0.005(2)
O9 0.019(3) 0.022(3) 0.025(3) -0.006(2) 0.001(2) 0.006(2)
O2 0.019(3) 0.029(3) 0.017(3) 0.002(2) -0.002(2) 0.004(2)
Cl1 0.248(7) 0.051(2) 0.050(2) -0.0128(17) -0.007(3) 0.016(3)
O10 0.021(3) 0.025(3) 0.034(3) -0.004(3) 0.003(3) -0.004(3)
Cl3 0.172(6) 0.0305(19) 0.540(15) 0.010(4) 0.249(8) 0.010(3)
O1 0.015(3) 0.020(3) 0.017(3) 0.003(2) 0.000(2) 0.001(2)
O3 0.013(3) 0.018(3) 0.018(3) 0.004(2) -0.001(2) -0.003(2)
O8 0.025(3) 0.028(3) 0.032(3) -0.011(3) 0.002(3) 0.004(3)
O11 0.023(3) 0.021(3) 0.030(3) -0.001(3) 0.003(3) 0.002(2)
O6 0.020(3) 0.033(3) 0.027(3) -0.014(3) -0.001(3) 0.004(3)
C28 0.019(4) 0.014(4) 0.014(4) -0.006(3) 0.004(3) 0.002(3)
O5 0.013(3) 0.026(3) 0.019(3) -0.002(2) 0.000(2) 0.000(2)
N1 0.013(3) 0.026(4) 0.013(3) 0.000(3) -0.001(3) 0.000(3)
C10 0.022(4) 0.010(4) 0.024(4) 0.002(3) 0.004(3) 0.004(3)
C16 0.017(4) 0.019(4) 0.017(4) -0.004(3) 0.002(3) 0.004(3)
N4 0.010(3) 0.018(3) 0.017(3) -0.005(3) 0.000(3) -0.002(3)
N3 0.011(3) 0.021(3) 0.014(3) 0.001(3) 0.003(3) 0.000(3)
N6 0.028(4) 0.031(5) 0.049(5) -0.018(4) -0.005(4) 0.000(4)
C2 0.022(4) 0.013(4) 0.024(4) 0.005(3) -0.002(3) -0.002(3)
C20 0.017(4) 0.019(4) 0.023(4) 0.002(3) 0.004(3) 0.001(3)
C17 0.021(4) 0.021(4) 0.026(5) 0.002(3) 0.005(4) 0.001(3)
C29 0.012(4) 0.033(5) 0.025(5) 0.000(4) 0.000(3) -0.004(3)
C22 0.027(5) 0.038(5) 0.023(5) 0.005(4) -0.012(4) 0.000(4)
C24 0.014(4) 0.017(4) 0.017(4) -0.003(3) 0.001(3) -0.004(3)
C25 0.017(4) 0.018(4) 0.024(4) -0.001(3) 0.000(3) 0.003(3)
C13 0.017(4) 0.014(4) 0.017(4) 0.002(3) -0.001(3) 0.000(3)
C26 0.015(4) 0.021(4) 0.020(4) 0.003(3) 0.008(3) -0.001(3)
C27 0.020(4) 0.021(4) 0.028(5) -0.006(4) 0.005(4) -0.006(3)
C18 0.031(5) 0.023(4) 0.017(4) 0.004(3) 0.001(4) 0.000(4)
C19 0.023(4) 0.028(5) 0.019(4) -0.003(4) -0.003(3) 0.001(4)
C32 0.073(9) 0.031(6) 0.088(10) -0.019(6) 0.044(8) -0.027(6)
N5 0.022(4) 0.020(4) 0.021(4) 0.001(3) 0.004(3) 0.002(3)
C21 0.016(4) 0.020(4) 0.013(4) 0.003(3) 0.001(3) 0.004(3)
C5 0.023(5) 0.038(5) 0.025(5) 0.001(4) -0.002(4) -0.012(4)
C30 0.028(5) 0.021(4) 0.014(4) -0.006(3) 0.004(3) 0.000(3)
N2 0.016(3) 0.013(3) 0.015(3) -0.002(3) 0.002(3) -0.004(3)
C46 0.017(4) 0.018(4) 0.019(4) -0.005(3) 0.007(3) 0.002(3)
C6 0.025(4) 0.025(4) 0.017(4) 0.001(3) 0.000(3) 0.002(3)
O12 0.077(7) 0.052(6) 0.131(9) -0.022(6) 0.007(6) 0.020(5)
C12 0.013(4) 0.023(4) 0.020(4) -0.001(3) 0.006(3) -0.005(3)
C3 0.015(4) 0.035(5) 0.030(5) 0.007(4) 0.001(4) -0.005(4)
C31 0.031(5) 0.044(6) 0.023(5) -0.004(4) 0.000(4) 0.011(4)
C1 0.027(5) 0.017(4) 0.026(4) -0.003(3) 0.003(4) -0.005(3)
C15 0.017(4) 0.014(4) 0.025(4) -0.003(3) 0.008(3) -0.003(3)
C4 0.015(4) 0.032(5) 0.040(5) 0.007(4) 0.006(4) -0.009(4)
C11 0.014(4) 0.024(4) 0.023(4) 0.009(4) 0.006(3) -0.002(3)
C23 0.016(4) 0.016(4) 0.010(4) -0.004(3) 0.002(3) -0.002(3)
C9 0.026(5) 0.024(4) 0.024(4) -0.005(4) 0.001(4) 0.005(4)
C14 0.018(4) 0.017(4) 0.011(4) -0.002(3) -0.004(3) -0.001(3)
C8 0.009(4) 0.029(5) 0.036(5) -0.001(4) 0.003(3) -0.001(3)
C7 0.020(4) 0.031(5) 0.022(4) 0.002(4) -0.008(3) 0.001(4)
Cl4 0.0276(17) 0.049(2) 0.0290(17) 0.000 -0.0036(13) 0.000
Cl5 0.073(3) 0.075(3) 0.134(4) -0.063(3) -0.014(2) 0.016(2)
C33 0.038(11) 0.042(11) 0.030(11) -0.006(9) 0.003(8) -0.012(9)

loop_
_atom_type_symbol
_atom_type_description
_atom_type_scat_dispersion_real
_atom_type_scat_dispersion_imag
_atom_type_scat_source
C C 0.0033 0.0016 'International Tables Vol C Tables 4.2.6.8 and 6.1.1.4'
H H 0.0000 0.0000 'International Tables Vol C Tables 4.2.6.8 and 6.1.1.4'
N N 0.0061 0.0033 'International Tables Vol C Tables 4.2.6.8 and 6.1.1.4'
O O 0.0106 0.0060 'International Tables Vol C Tables 4.2.6.8 and 6.1.1.4'
Cl Cl 0.1484 0.1585 'International Tables Vol C Tables 4.2.6.8 and 6.1.1.4'
Fe Fe 0.3463 0.8444 'International Tables Vol C Tables 4.2.6.8 and 6.1.1.4'
Zn Zn 0.2839 1.4301 'International Tables Vol C Tables 4.2.6.8 and 6.1.1.4'
Gd Gd -0.1653 3.9035 'International Tables Vol C Tables 4.2.6.8 and 6.1.1.4'

loop_
_geom_angle_atom_site_label_1
_geom_angle_atom_site_label_2
_geom_angle_atom_site_label_3
_geom_angle
_geom_angle_site_symmetry_1
_geom_angle_site_symmetry_3
O6 Gd1 O3 76.22(19) . .
O6 Gd1 O1 78.8(2) . .
O3 Gd1 O1 65.06(17) . .
O6 Gd1 O11 75.9(2) . .
O3 Gd1 O11 151.65(19) . .
O1 Gd1 O11 104.52(19) . .
O6 Gd1 O10 74.9(2) . .
O3 Gd1 O10 122.21(19) . .
O1 Gd1 O10 149.19(19) . .
O11 Gd1 O10 53.6(2) . .
O6 Gd1 O9 147.71(19) . .
O3 Gd1 O9 124.98(18) . .
O1 Gd1 O9 130.43(18) . .
O11 Gd1 O9 82.39(18) . .
O10 Gd1 O9 72.98(19) . .
O6 Gd1 O4 97.5(2) . .
O3 Gd1 O4 64.48(17) . .
O1 Gd1 O4 128.76(17) . .
O11 Gd1 O4 124.29(19) . .
O10 Gd1 O4 71.08(19) . .
O9 Gd1 O4 75.41(18) . .
O6 Gd1 O7 157.46(18) . .
O3 Gd1 O7 81.29(17) . .
O1 Gd1 O7 90.53(18) . .
O11 Gd1 O7 126.38(18) . .
O10 Gd1 O7 119.58(18) . .
O9 Gd1 O7 51.33(17) . .
O4 Gd1 O7 73.76(18) . .
O6 Gd1 O2 117.7(2) . .
O3 Gd1 O2 121.23(18) . .
O1 Gd1 O2 63.26(17) . .
O11 Gd1 O2 69.10(19) . .
O10 Gd1 O2 116.46(19) . .
O9 Gd1 O2 74.72(19) . .
O4 Gd1 O2 144.81(18) . .
O7 Gd1 O2 73.21(18) . .
O6 Gd1 N6 71.8(2) . .
O3 Gd1 N6 141.0(2) . .
O1 Gd1 N6 127.3(2) . .
O11 Gd1 N6 26.6(2) . .
O10 Gd1 N6 27.1(2) . .
O9 Gd1 N6 78.05(19) . .
O4 Gd1 N6 98.1(2) . .
O7 Gd1 N6 129.32(19) . .
O2 Gd1 N6 93.5(2) . .
O6 Gd1 N5 170.3(2) . .
O3 Gd1 N5 104.36(18) . .
O1 Gd1 N5 110.37(19) . .
O11 Gd1 N5 103.99(19) . .
O10 Gd1 N5 97.08(19) . .
O9 Gd1 N5 25.73(18) . .
O4 Gd1 N5 74.50(18) . .
O7 Gd1 N5 25.70(17) . .
O2 Gd1 N5 70.50(19) . .
N6 Gd1 N5 103.6(2) . .
O6 Gd1 Zn1 61.33(14) . .
O3 Gd1 Zn1 35.68(12) . .
O1 Gd1 Zn1 34.42(12) . .
O11 Gd1 Zn1 122.36(14) . .
O10 Gd1 Zn1 133.72(14) . .
O9 Gd1 Zn1 150.26(12) . .
O4 Gd1 Zn1 99.13(12) . .
O7 Gd1 Zn1 98.95(11) . .
O2 Gd1 Zn1 97.61(12) . .
N6 Gd1 Zn1 131.57(15) . .
N5 Gd1 Zn1 124.54(13) . .
O5 Zn1 O1 105.0(2) . .
O5 Zn1 O3 94.6(2) . .
O1 Zn1 O3 75.7(2) . .
O5 Zn1 N4 100.5(2) . .
O1 Zn1 N4 149.8(2) . .
O3 Zn1 N4 86.4(2) . .
O5 Zn1 N2 103.0(2) . .
O1 Zn1 N2 88.4(2) . .
O3 Zn1 N2 158.9(2) . .
N4 Zn1 N2 101.5(2) . .
O5 Zn1 Gd1 85.61(15) . .
O1 Zn1 Gd1 40.91(15) . .
O3 Zn1 Gd1 40.99(14) . .
N4 Zn1 Gd1 127.35(17) . .
N2 Zn1 Gd1 128.19(17) . .
C10 Fe1 C9 40.9(3) . .
C10 Fe1 C4 162.9(4) . .
C9 Fe1 C4 124.8(4) . .
C10 Fe1 C6 41.3(3) . .
C9 Fe1 C6 68.6(3) . .
C4 Fe1 C6 153.6(4) . .
C10 Fe1 C3 125.9(3) . .
C9 Fe1 C3 106.5(4) . .
C4 Fe1 C3 40.8(3) . .
C6 Fe1 C3 165.0(3) . .
C10 Fe1 C2 107.8(3) . .
C9 Fe1 C2 119.1(3) . .
C4 Fe1 C2 69.0(3) . .
C6 Fe1 C2 127.9(3) . .
C3 Fe1 C2 41.0(3) . .
C10 Fe1 C8 68.6(3) . .
C9 Fe1 C8 40.6(3) . .
C4 Fe1 C8 106.3(4) . .
C6 Fe1 C8 68.0(3) . .
C3 Fe1 C8 118.2(4) . .
C2 Fe1 C8 153.2(3) . .
C10 Fe1 C7 68.6(3) . .
C9 Fe1 C7 68.4(3) . .
C4 Fe1 C7 118.9(4) . .
C6 Fe1 C7 40.0(3) . .
C3 Fe1 C7 153.0(4) . .
C2 Fe1 C7 164.9(4) . .
C8 Fe1 C7 40.7(3) . .
C10 Fe1 C5 155.8(3) . .
C9 Fe1 C5 162.1(4) . .
C4 Fe1 C5 40.3(4) . .
C6 Fe1 C5 120.6(4) . .
C3 Fe1 C5 68.4(4) . .
C2 Fe1 C5 69.0(3) . .
C8 Fe1 C5 125.3(3) . .
C7 Fe1 C5 107.9(3) . .
C10 Fe1 C1 121.5(3) . .
C9 Fe1 C1 155.4(3) . .
C4 Fe1 C1 67.8(4) . .
C6 Fe1 C1 110.0(3) . .
C3 Fe1 C1 68.2(4) . .
C2 Fe1 C1 41.0(3) . .
C8 Fe1 C1 163.5(3) . .
C7 Fe1 C1 127.3(3) . .
C5 Fe1 C1 40.3(3) . .
C28 O4 C29 116.3(6) . .
C28 O4 Gd1 118.2(4) . .
C29 O4 Gd1 125.5(5) . .
N5 O7 Gd1 94.8(4) . .
N5 O9 Gd1 97.1(4) . .
C20 O2 C22 114.9(6) . .
C20 O2 Gd1 117.5(4) . .
C22 O2 Gd1 124.1(5) . .
N6 O10 Gd1 92.2(5) . .
C21 O1 Zn1 129.6(5) . .
C21 O1 Gd1 124.7(4) . .
Zn1 O1 Gd1 104.7(2) . .
C46 O3 Zn1 129.3(5) . .
C46 O3 Gd1 124.5(5) . .
Zn1 O3 Gd1 103.3(2) . .
N6 O11 Gd1 93.9(5) . .
C30 O6 Gd1 143.5(5) . .
C27 C28 O4 124.4(7) . .
C27 C28 C46 121.7(7) . .
O4 C28 C46 113.9(7) . .
C30 O5 Zn1 122.9(5) . .
C11 N1 N2 115.4(6) . .
C9 C10 C6 107.0(7) . .
C9 C10 C13 126.9(7) . .
C6 C10 C13 126.1(7) . .
C9 C10 Fe1 69.6(5) . .
C6 C10 Fe1 69.7(5) . .
C13 C10 Fe1 126.0(5) . .
C21 C16 C17 120.0(7) . .
C21 C16 C15 124.6(7) . .
C17 C16 C15 115.4(7) . .
C23 N4 N3 112.1(6) . .
C23 N4 Zn1 126.7(5) . .
N3 N4 Zn1 121.1(5) . .
C13 N3 N4 115.4(6) . .
O11 N6 O10 119.8(7) . .
O11 N6 O12 120.3(9) . .
O10 N6 O12 120.0(9) . .
O11 N6 Gd1 59.5(4) . .
O10 N6 Gd1 60.7(4) . .
O12 N6 Gd1 172.3(6) . .
C3 C2 C1 106.4(7) . .
C3 C2 C11 126.8(8) . .
C1 C2 C11 126.8(8) . .
C3 C2 Fe1 69.4(5) . .
C1 C2 Fe1 69.9(5) . .
C11 C2 Fe1 126.4(6) . .
C19 C20 O2 124.1(7) . .
C19 C20 C21 122.0(7) . .
O2 C20 C21 113.9(7) . .
C18 C17 C16 120.6(8) . .
C25 C24 C46 118.4(7) . .
C25 C24 C23 117.6(7) . .
C46 C24 C23 123.9(7) . .
C26 C25 C24 122.3(7) . .
N3 C13 C10 115.7(7) . .
N3 C13 C14 125.4(7) . .
C10 C13 C14 118.8(7) . .
C25 C26 C27 119.4(7) . .
C28 C27 C26 120.0(7) . .
C17 C18 C19 120.4(8) . .
C20 C19 C18 118.5(8) . .
Cl1 C32 Cl3 114.3(9) . .
Cl1 C32 Cl2 105.8(7) . .
Cl3 C32 Cl2 110.3(8) . .
O8 N5 O7 122.7(7) . .
O8 N5 O9 121.0(7) . .
O7 N5 O9 116.4(6) . .
O8 N5 Gd1 174.6(5) . .
O7 N5 Gd1 59.5(4) . .
O9 N5 Gd1 57.2(4) . .
O1 C21 C16 124.0(7) . .
O1 C21 C20 117.7(7) . .
C16 C21 C20 118.2(7) . .
C4 C5 C1 107.8(8) . .
C4 C5 Fe1 69.3(5) . .
C1 C5 Fe1 70.1(5) . .
O6 C30 O5 125.6(7) . .
O6 C30 C31 116.8(8) . .
O5 C30 C31 117.6(7) . .
C15 N2 N1 110.1(6) . .
C15 N2 Zn1 124.7(5) . .
N1 N2 Zn1 124.0(5) . .
O3 C46 C28 118.9(7) . .
O3 C46 C24 123.0(7) . .
C28 C46 C24 118.1(7) . .
C7 C6 C10 108.5(8) . .
C7 C6 Fe1 70.3(5) . .
C10 C6 Fe1 69.0(5) . .
C4 C3 C2 108.2(8) . .
C4 C3 Fe1 69.4(5) . .
C2 C3 Fe1 69.6(5) . .
C5 C1 C2 108.8(8) . .
C5 C1 Fe1 69.6(5) . .
C2 C1 Fe1 69.1(4) . .
N2 C15 C16 128.0(7) . .
C5 C4 C3 108.7(8) . .
C5 C4 Fe1 70.3(5) . .
C3 C4 Fe1 69.8(5) . .
N1 C11 C2 114.6(7) . .
N1 C11 C12 126.8(7) . .
C2 C11 C12 118.6(7) . .
N4 C23 C24 128.2(7) . .
C8 C9 C10 108.4(7) . .
C8 C9 Fe1 70.3(5) . .
C10 C9 Fe1 69.5(5) . .
C9 C8 C7 107.8(7) . .
C9 C8 Fe1 69.1(5) . .
C7 C8 Fe1 69.7(5) . .
C6 C7 C8 108.3(7) . .
C6 C7 Fe1 69.7(5) . .
C8 C7 Fe1 69.6(5) . .
C33 Cl4 C33 45.6(14) 2 .
C33 Cl5 C33 42.7(12) 2 .
C33 C33 Cl5 77.9(15) 2 2
C33 C33 Cl4 67.2(7) 2 .
Cl5 C33 Cl4 112.8(11) 2 .
C33 C33 Cl5 59.4(13) 2 .
Cl5 C33 Cl5 106.3(11) 2 .
Cl4 C33 Cl5 102.4(10) . .

loop_
_geom_bond_atom_site_label_1
_geom_bond_atom_site_label_2
_geom_bond_distance
_geom_bond_site_symmetry_2
Gd1 O6 2.340(6) .
Gd1 O3 2.355(5) .
Gd1 O1 2.365(5) .
Gd1 O11 2.417(6) .
Gd1 O10 2.444(6) .
Gd1 O9 2.477(5) .
Gd1 O4 2.529(6) .
Gd1 O7 2.529(5) .
Gd1 O2 2.559(6) .
Gd1 N6 2.800(8) .
Gd1 N5 2.925(7) .
Gd1 Zn1 3.4933(10) .
Zn1 O5 1.995(6) .
Zn1 O1 2.041(5) .
Zn1 O3 2.094(5) .
Zn1 N4 2.101(6) .
Zn1 N2 2.107(6) .
Fe1 C10 2.034(8) .
Fe1 C9 2.035(9) .
Fe1 C4 2.040(8) .
Fe1 C6 2.043(8) .
Fe1 C3 2.045(9) .
Fe1 C2 2.048(8) .
Fe1 C8 2.050(8) .
Fe1 C7 2.051(8) .
Fe1 C5 2.053(9) .
Fe1 C1 2.059(8) .
O4 C28 1.387(9) .
O4 C29 1.439(9) .
Cl2 C32 1.794(15) .
O7 N5 1.273(8) .
O9 N5 1.280(9) .
O2 C20 1.387(10) .
O2 C22 1.445(9) .
Cl1 C32 1.695(13) .
O10 N6 1.276(10) .
Cl3 C32 1.696(13) .
O1 C21 1.336(9) .
O3 C46 1.322(9) .
O8 N5 1.230(9) .
O11 N6 1.258(10) .
O6 C30 1.247(10) .
C28 C27 1.370(11) .
C28 C46 1.407(11) .
O5 C30 1.256(10) .
N1 C11 1.297(11) .
N1 N2 1.443(9) .
C10 C9 1.421(12) .
C10 C6 1.438(11) .
C10 C13 1.472(11) .
C16 C21 1.386(11) .
C16 C17 1.401(11) .
C16 C15 1.446(11) .
N4 C23 1.278(10) .
N4 N3 1.418(8) .
N3 C13 1.301(10) .
N6 O12 1.427(12) .
C2 C3 1.433(12) .
C2 C1 1.439(11) .
C2 C11 1.464(11) .
C20 C19 1.378(12) .
C20 C21 1.402(11) .
C17 C18 1.365(12) .
C24 C25 1.408(11) .
C24 C46 1.413(11) .
C24 C23 1.444(10) .
C25 C26 1.358(11) .
C13 C14 1.487(11) .
C26 C27 1.393(11) .
C18 C19 1.401(12) .
C5 C4 1.411(13) .
C5 C1 1.418(12) .
C30 C31 1.516(11) .
N2 C15 1.289(10) .
C6 C7 1.399(12) .
C12 C11 1.496(11) .
C3 C4 1.423(12) .
C9 C8 1.418(12) .
C8 C7 1.426(12) .
Cl4 C33 1.73(2) 2
Cl4 C33 1.73(2) .
Cl5 C33 1.70(2) 2
Cl5 C33 1.932(19) .
C33 C33 1.34(4) 2
C33 Cl5 1.70(2) 2
